data_4340252
loop_
_publ_author_name
'Cotton, F. Albert'
'Donahue, James P.'
'Gruhn, Nadine E.'
'Lichtenberger, Dennis L.'
'Murillo, Carlos A.'
'Timmons, Daren J.'
'Van Dorn, Laura O.'
'Villagr\'an, Dino'
'Wang, Xiaoping'

_publ_section_title
;
 Facilitating access to the most easily ionized molecule: an improved
 synthesis of the key intermediate, W2(hpp)4Cl2, and related compounds.
;
_journal_issue 1
_journal_name_full 'Inorganic chemistry'
_journal_page_first 201
_journal_page_last 213
_journal_paper_doi 10.1021/ic0515709
_journal_volume 45
_journal_year 2006
_chemical_formula_moiety 'C18 H26 N6 O4 W'
_chemical_formula_sum 'C18 H26 N6 O4 W'
_chemical_formula_weight 574.30
_chemical_name_systematic
;
 Tungsten(0) bis(1,3,4,6,7,8-hexahydro-2H-pyrimido[1,2-a]pyrimidinate)
 tetra(carbonyl)
;
_space_group_IT_number 14
_symmetry_cell_setting monoclinic
_symmetry_space_group_name_Hall '-P 2yn'
_symmetry_space_group_name_H-M 'P 1 21/n 1'
_atom_sites_solution_hydrogens geom
_atom_sites_solution_primary direct
_atom_sites_solution_secondary difmap
_audit_creation_method SHELXL-97
_cell_angle_alpha 90.00
_cell_angle_beta 91.280(2)
_cell_angle_gamma 90.00
_cell_formula_units_Z 4
_cell_length_a 8.0954(9)
_cell_length_b 14.7876(17)
_cell_length_c 17.043(2)
_cell_measurement_reflns_used 9671
_cell_measurement_temperature 193(2)
_cell_measurement_theta_max 27.5425
_cell_measurement_theta_min 2.3905
_cell_volume 2039.7(4)
_computing_cell_refinement SAINT
_computing_data_collection SMART
_computing_data_reduction SAINT
_computing_molecular_graphics 'SHELXTL V. 5.03 (Siemens, 1994)'
_computing_publication_material CIFTAB
_computing_structure_refinement 'SHELXL-97 (Sheldrick, 1997)'
_computing_structure_solution 'SHELXS-97 (Sheldrick, 1990)'
_diffrn_ambient_temperature 193(2)
_diffrn_measured_fraction_theta_full 0.986
_diffrn_measured_fraction_theta_max 0.986
_diffrn_measurement_device 'Bruker SMART 1000'
_diffrn_measurement_device_type 'area detector'
_diffrn_measurement_method 'omega scans'
_diffrn_radiation_monochromator graphite
_diffrn_radiation_source 'normal-focus sealed tube'
_diffrn_radiation_type MoK\a
_diffrn_radiation_wavelength 0.71073
_diffrn_reflns_av_R_equivalents 0.0161
_diffrn_reflns_av_sigmaI/netI 0.0181
_diffrn_reflns_limit_h_max 10
_diffrn_reflns_limit_h_min -10
_diffrn_reflns_limit_k_max 18
_diffrn_reflns_limit_k_min -19
_diffrn_reflns_limit_l_max 22
_diffrn_reflns_limit_l_min -15
_diffrn_reflns_number 13983
_diffrn_reflns_theta_full 27.56
_diffrn_reflns_theta_max 27.56
_diffrn_reflns_theta_min 1.82
_diffrn_standards_number 'none (area detector data)'
_exptl_absorpt_coefficient_mu 5.701
_exptl_absorpt_correction_T_max 0.5089
_exptl_absorpt_correction_T_min 0.3878
_exptl_absorpt_correction_type multi-scan
_exptl_crystal_colour yellow
_exptl_crystal_density_diffrn 1.870
_exptl_crystal_density_method 'not measured'
_exptl_crystal_description block
_exptl_crystal_F_000 1128
_exptl_crystal_size_max 0.20
_exptl_crystal_size_mid 0.15
_exptl_crystal_size_min 0.14
_refine_diff_density_max 0.434
_refine_diff_density_min -0.631
_refine_diff_density_rms 0.077
_refine_ls_extinction_method none
_refine_ls_goodness_of_fit_ref 1.032
_refine_ls_hydrogen_treatment refall
_refine_ls_matrix_type full
_refine_ls_number_parameters 366
_refine_ls_number_reflns 4652
_refine_ls_number_restraints 0
_refine_ls_restrained_S_all 1.032
_refine_ls_R_factor_all 0.0178
_refine_ls_R_factor_gt 0.0149
_refine_ls_shift/su_max 0.001
_refine_ls_shift/su_mean 0.000
_refine_ls_structure_factor_coef Fsqd
_refine_ls_weighting_details 'calc w=1/[\s^2^(Fo^2^)+(0.0193P)^2^+0.6187P] where P=(Fo^2^+2Fc^2^)/3'
_refine_ls_weighting_scheme calc
_refine_ls_wR_factor_gt 0.0352
_refine_ls_wR_factor_ref 0.0364
_reflns_number_gt 4221
_reflns_number_total 4652
_reflns_threshold_expression I>2sigma(I)
_cod_data_source_file ic0515709si20050914_104451.cif
_cod_data_source_block cmpd1b
_cod_depositor_comments
;
The following automatic conversions were performed:

'_geom_bond_publ_flag' value 'Y' changed to 'y' according to
/usr/data/users/saulius/automatic-downloads/retrospective/ACS/lib/dictionaries/cif_core.dic
dictionary named 'cif_core.dic' version 2.4.2 from 2011-04-26 (16
times).

'_geom_bond_publ_flag' value 'N' changed to 'n' according to
/usr/data/users/saulius/automatic-downloads/retrospective/ACS/lib/dictionaries/cif_core.dic
dictionary named 'cif_core.dic' version 2.4.2 from 2011-04-26 (16
times).

'_geom_angle_publ_flag' value 'Y' changed to 'y' according
to
/usr/data/users/saulius/automatic-downloads/retrospective/ACS/lib/dictionaries/cif_core.dic
dictionary named 'cif_core.dic' version 2.4.2 from 2011-04-26 (39
times).

'_geom_angle_publ_flag' value 'N' changed to 'n' according
to
/usr/data/users/saulius/automatic-downloads/retrospective/ACS/lib/dictionaries/cif_core.dic
dictionary named 'cif_core.dic' version 2.4.2 from 2011-04-26 (12
times).

Automatic conversion script
Id: cif_fix_values 2281 2013-09-26 08:29:07Z andrius 
;
_cod_database_code 4340252

loop_
_symmetry_equiv_pos_as_xyz
'x, y, z'
'-x+1/2, y+1/2, -z+1/2'
'-x, -y, -z'
'x-1/2, -y-1/2, z-1/2'

loop_
_atom_site_label
_atom_site_type_symbol
_atom_site_fract_x
_atom_site_fract_y
_atom_site_fract_z
_atom_site_U_iso_or_equiv
_atom_site_adp_type
_atom_site_occupancy
_atom_site_symmetry_multiplicity
_atom_site_calc_flag
W1 W 0.319604(9) 0.227592(5) 0.224073(4) 0.01789(3) Uani 1 1 d
O1 O 0.4017(2) 0.40609(11) 0.32035(10) 0.0397(4) Uani 1 1 d
O2 O 0.5986(2) 0.13244(13) 0.32214(11) 0.0471(5) Uani 1 1 d
O3 O 0.3802(2) 0.05617(12) 0.11641(11) 0.0469(5) Uani 1 1 d
O4 O 0.6013(2) 0.31188(12) 0.12675(12) 0.0446(5) Uani 1 1 d
N1 N 0.1131(2) 0.17237(10) 0.30021(10) 0.0206(3) Uani 1 1 d
N2 N -0.0215(2) 0.30844(12) 0.31060(12) 0.0272(4) Uani 1 1 d
H2A H 0.015(3) 0.3170(16) 0.2635(15) 0.028(6) Uiso 1 1 d
N3 N -0.0714(2) 0.19787(11) 0.40394(10) 0.0230(4) Uani 1 1 d
N4 N 0.1076(2) 0.28629(10) 0.14973(10) 0.0200(3) Uani 1 1 d
N5 N -0.0279(2) 0.15078(12) 0.13462(12) 0.0279(4) Uani 1 1 d
H5A H 0.003(3) 0.1427(16) 0.1785(14) 0.025(6) Uiso 1 1 d
N6 N -0.0815(2) 0.26375(11) 0.04338(11) 0.0220(4) Uani 1 1 d
C1 C 0.3569(3) 0.34172(14) 0.28776(12) 0.0245(4) Uani 1 1 d
C2 C 0.4930(3) 0.16978(14) 0.28709(13) 0.0265(4) Uani 1 1 d
C3 C 0.3423(3) 0.11654(14) 0.15531(13) 0.0264(4) Uani 1 1 d
C4 C 0.4935(3) 0.27923(13) 0.16139(13) 0.0259(5) Uani 1 1 d
C5 C 0.0067(3) 0.22365(12) 0.33790(12) 0.0195(4) Uani 1 1 d
C6 C 0.1392(3) 0.08035(13) 0.33049(13) 0.0231(4) Uani 1 1 d
H6A H 0.226(3) 0.0791(15) 0.3711(14) 0.023(6) Uiso 1 1 d
H6B H 0.177(3) 0.0452(18) 0.2869(14) 0.028(6) Uiso 1 1 d
C7 C -0.0175(3) 0.04210(14) 0.36446(14) 0.0277(5) Uani 1 1 d
H7A H -0.002(3) -0.0174(16) 0.3858(13) 0.023(6) Uiso 1 1 d
H7B H -0.097(3) 0.0383(16) 0.3261(15) 0.032(7) Uiso 1 1 d
C8 C -0.0738(3) 0.10369(15) 0.42912(14) 0.0276(5) Uani 1 1 d
H8B H -0.184(3) 0.0876(15) 0.4448(13) 0.024(6) Uiso 1 1 d
H8A H -0.008(3) 0.0969(16) 0.4770(14) 0.032(7) Uiso 1 1 d
C9 C -0.1823(3) 0.25817(16) 0.44710(16) 0.0306(5) Uani 1 1 d
H9A H -0.165(3) 0.2478(17) 0.5025(18) 0.033(7) Uiso 1 1 d
H9B H -0.292(4) 0.2406(18) 0.4382(17) 0.042(8) Uiso 1 1 d
C10 C -0.1588(3) 0.35634(16) 0.42575(15) 0.0339(5) Uani 1 1 d
H10A H -0.062(3) 0.3811(17) 0.4495(15) 0.037(7) Uiso 1 1 d
H10B H -0.248(3) 0.3942(18) 0.4488(15) 0.040(7) Uiso 1 1 d
C11 C -0.1549(3) 0.36494(16) 0.33776(15) 0.0326(5) Uani 1 1 d
H11B H -0.261(3) 0.3446(15) 0.3146(13) 0.023(6) Uiso 1 1 d
H11A H -0.129(3) 0.4249(18) 0.3214(15) 0.042(7) Uiso 1 1 d
C12 C -0.0009(3) 0.23620(13) 0.10912(12) 0.0196(4) Uani 1 1 d
C13 C 0.1272(3) 0.38032(14) 0.12306(14) 0.0251(4) Uani 1 1 d
H13A H 0.168(3) 0.4153(16) 0.1656(14) 0.028(6) Uiso 1 1 d
H13B H 0.212(3) 0.3829(16) 0.0838(14) 0.030(6) Uiso 1 1 d
C14 C -0.0333(3) 0.41788(14) 0.08977(14) 0.0269(5) Uani 1 1 d
H14A H -0.110(3) 0.4167(16) 0.1297(14) 0.027(6) Uiso 1 1 d
H14B H -0.016(3) 0.4816(15) 0.0700(13) 0.024(6) Uiso 1 1 d
C15 C -0.0896(3) 0.35952(14) 0.02207(13) 0.0265(5) Uani 1 1 d
H15B H -0.019(3) 0.3662(15) -0.0248(13) 0.023(6) Uiso 1 1 d
H15A H -0.201(3) 0.3731(17) 0.0066(15) 0.037(7) Uiso 1 1 d
C16 C -0.1940(3) 0.20513(16) -0.00226(15) 0.0298(5) Uani 1 1 d
H16A H -0.306(4) 0.2221(17) 0.0098(17) 0.042(8) Uiso 1 1 d
H16B H -0.174(4) 0.2208(17) -0.052(2) 0.044(9) Uiso 1 1 d
C17 C -0.1620(3) 0.10660(16) 0.01449(15) 0.0350(5) Uani 1 1 d
H17B H -0.059(4) 0.0890(19) -0.0050(17) 0.049(8) Uiso 1 1 d
H17A H -0.248(4) 0.0709(19) -0.0101(17) 0.049(8) Uiso 1 1 d
C18 C -0.1553(3) 0.09251(16) 0.10191(15) 0.0329(5) Uani 1 1 d
H18B H -0.124(3) 0.0309(19) 0.1151(15) 0.042(7) Uiso 1 1 d
H18A H -0.264(3) 0.1094(17) 0.1257(15) 0.039(7) Uiso 1 1 d

loop_
_atom_site_aniso_label
_atom_site_aniso_U_11
_atom_site_aniso_U_22
_atom_site_aniso_U_33
_atom_site_aniso_U_23
_atom_site_aniso_U_13
_atom_site_aniso_U_12
W1 0.01604(5) 0.01931(5) 0.01830(5) -0.00038(3) -0.00014(3) -0.00041(3)
O1 0.0488(11) 0.0325(9) 0.0377(10) -0.0106(8) -0.0031(8) -0.0061(8)
O2 0.0335(10) 0.0557(11) 0.0513(12) 0.0073(9) -0.0151(9) 0.0099(8)
O3 0.0521(12) 0.0380(9) 0.0508(12) -0.0197(9) 0.0064(9) 0.0023(8)
O4 0.0364(10) 0.0400(9) 0.0585(12) 0.0010(9) 0.0238(9) -0.0055(8)
N1 0.0218(9) 0.0171(8) 0.0230(9) 0.0028(7) 0.0009(7) 0.0011(6)
N2 0.0289(10) 0.0223(8) 0.0310(11) 0.0054(8) 0.0109(8) 0.0062(7)
N3 0.0232(9) 0.0233(8) 0.0225(9) 0.0024(7) 0.0048(7) 0.0013(7)
N4 0.0200(9) 0.0178(8) 0.0222(9) 0.0037(6) -0.0026(7) -0.0027(6)
N5 0.0303(11) 0.0237(9) 0.0292(11) 0.0065(8) -0.0122(8) -0.0090(7)
N6 0.0217(9) 0.0229(8) 0.0212(9) 0.0013(7) -0.0032(7) -0.0002(7)
C1 0.0251(11) 0.0276(11) 0.0208(10) 0.0014(9) 0.0009(8) 0.0023(8)
C2 0.0230(11) 0.0295(11) 0.0268(11) -0.0007(9) -0.0016(9) 0.0003(8)
C3 0.0248(11) 0.0289(11) 0.0256(11) 0.0003(9) 0.0001(9) -0.0023(9)
C4 0.0272(12) 0.0226(10) 0.0280(12) -0.0036(8) 0.0045(9) -0.0003(8)
C5 0.0183(10) 0.0195(9) 0.0206(10) 0.0017(8) -0.0013(8) -0.0013(7)
C6 0.0266(11) 0.0192(9) 0.0236(11) 0.0032(8) 0.0002(9) 0.0035(8)
C7 0.0296(12) 0.0207(10) 0.0328(13) 0.0046(9) -0.0006(10) -0.0025(9)
C8 0.0258(12) 0.0293(11) 0.0277(12) 0.0074(9) 0.0045(10) -0.0016(9)
C9 0.0290(13) 0.0347(12) 0.0282(13) -0.0024(10) 0.0076(10) 0.0027(10)
C10 0.0329(13) 0.0316(12) 0.0375(14) -0.0056(10) 0.0083(11) 0.0067(10)
C11 0.0283(13) 0.0304(12) 0.0394(14) 0.0017(10) 0.0079(11) 0.0099(10)
C12 0.0189(10) 0.0201(9) 0.0199(10) 0.0014(8) 0.0012(8) 0.0004(7)
C13 0.0270(12) 0.0206(10) 0.0276(12) 0.0034(9) -0.0010(9) -0.0053(8)
C14 0.0288(12) 0.0226(10) 0.0293(12) 0.0063(9) 0.0018(10) 0.0026(8)
C15 0.0264(12) 0.0258(10) 0.0272(12) 0.0095(9) -0.0017(9) 0.0033(9)
C16 0.0293(13) 0.0353(12) 0.0244(12) -0.0031(10) -0.0095(10) 0.0015(10)
C17 0.0370(14) 0.0307(12) 0.0368(14) -0.0095(10) -0.0109(11) -0.0018(10)
C18 0.0324(13) 0.0253(11) 0.0406(14) 0.0034(10) -0.0103(11) -0.0093(9)

loop_
_atom_type_symbol
_atom_type_description
_atom_type_scat_dispersion_real
_atom_type_scat_dispersion_imag
_atom_type_scat_source
C C 0.0033 0.0016 'International Tables Vol C Tables 4.2.6.8 and 6.1.1.4'
H H 0.0000 0.0000 'International Tables Vol C Tables 4.2.6.8 and 6.1.1.4'
N N 0.0061 0.0033 'International Tables Vol C Tables 4.2.6.8 and 6.1.1.4'
O O 0.0106 0.0060 'International Tables Vol C Tables 4.2.6.8 and 6.1.1.4'
W W -0.8490 6.8722 'International Tables Vol C Tables 4.2.6.8 and 6.1.1.4'

loop_
_geom_angle_atom_site_label_1
_geom_angle_atom_site_label_2
_geom_angle_atom_site_label_3
_geom_angle
_geom_angle_publ_flag
C4 W1 C2 87.34(9) y
C4 W1 C1 82.29(8) y
C2 W1 C1 88.46(9) y
C4 W1 C3 85.66(8) y
C2 W1 C3 83.67(9) y
C1 W1 C3 165.90(9) y
C4 W1 N4 95.20(8) y
C2 W1 N4 176.18(7) y
C1 W1 N4 94.70(7) y
C3 W1 N4 93.66(7) y
C4 W1 N1 177.68(7) y
C2 W1 N1 93.28(8) y
C1 W1 N1 95.49(7) y
C3 W1 N1 96.63(7) y
N4 W1 N1 84.30(6) y
C5 N1 C6 116.75(17) y
C5 N1 W1 124.16(12) y
C6 N1 W1 115.37(12) y
C5 N2 C11 123.03(18) y
C5 N3 C8 121.45(17) y
C5 N3 C9 122.96(18) y
C8 N3 C9 114.77(17) y
C12 N4 C13 116.07(17) y
C12 N4 W1 123.81(13) y
C13 N4 W1 116.46(13) y
C12 N5 C18 123.4(2) y
C12 N6 C15 121.16(18) y
C12 N6 C16 123.06(17) y
C15 N6 C16 114.60(18) y
O1 C1 W1 169.99(19) y
O2 C2 W1 176.9(2) y
O3 C3 W1 169.74(19) y
O4 C4 W1 176.9(2) y
N1 C5 N2 118.03(18) y
N1 C5 N3 124.14(17) y
N2 C5 N3 117.78(18) y
N1 C6 C7 111.41(17) n
C8 C7 C6 108.85(18) n
N3 C8 C7 110.84(18) n
N3 C9 C10 112.35(19) n
C11 C10 C9 109.1(2) n
N2 C11 C10 107.5(2) n
N4 C12 N6 124.46(17) y
N4 C12 N5 117.46(19) y
N6 C12 N5 118.04(19) y
N4 C13 C14 111.42(17) n
C15 C14 C13 108.71(18) n
N6 C15 C14 110.73(18) n
N6 C16 C17 111.64(19) n
C18 C17 C16 108.9(2) n
N5 C18 C17 108.0(2) n

loop_
_geom_bond_atom_site_label_1
_geom_bond_atom_site_label_2
_geom_bond_distance
_geom_bond_publ_flag
W1 C4 1.943(2) y
W1 C2 1.946(2) y
W1 C1 2.026(2) y
W1 C3 2.028(2) y
W1 N4 2.2821(17) y
W1 N1 2.2896(16) y
O1 C1 1.156(3) y
O2 C2 1.170(3) y
O3 C3 1.158(3) y
O4 C4 1.169(3) y
N1 C5 1.324(2) y
N1 C6 1.469(2) n
N2 C5 1.355(3) y
N2 C11 1.449(3) n
N3 C5 1.358(3) y
N3 C8 1.458(3) n
N3 C9 1.473(3) n
N4 C12 1.331(3) y
N4 C13 1.473(2) n
N5 C12 1.355(3) y
N5 C18 1.446(3) n
N6 C12 1.347(3) y
N6 C15 1.463(3) n
N6 C16 1.468(3) n
C6 C7 1.515(3) n
C7 C8 1.508(3) n
C9 C10 1.510(3) n
C10 C11 1.506(4) n
C13 C14 1.512(3) n
C14 C15 1.504(3) n
C16 C17 1.506(3) n
C17 C18 1.504(4) n
